data_2201605
loop_
_publ_author_name
'Fronczek, Frank R.'

_publ_section_title
;
 The pseudoguaianolide peruvin
;
_journal_issue 8
_journal_name_full 'Acta Crystallographica Section E'
_journal_page_first o871
_journal_page_last o873
_journal_paper_doi 10.1107/S1600536802011832
_journal_volume 58
_journal_year 2002
_chemical_formula_iupac 'C15 H20 O4'
_chemical_formula_moiety 'C15 H20 O4'
_chemical_formula_sum 'C15 H20 O4'
_chemical_formula_weight 264.31
_chemical_name_common peruvin
_chemical_name_systematic
;
(3aR,4aS,7aR,8S,9aR)-decahydro-7a-hydroxy-4a,8-dimethyl-
methylene-azuleno[6,5-b]furan-2,5-dione
;
_space_group_IT_number 4
_symmetry_cell_setting monoclinic
_symmetry_space_group_name_Hall 'P 2yb'
_symmetry_space_group_name_H-M 'P 1 21 1'
_atom_sites_solution_hydrogens geom
_atom_sites_solution_primary direct
_atom_sites_solution_secondary difmap
_cell_angle_alpha 90
_cell_angle_beta 103.247(8)
_cell_angle_gamma 90
_cell_formula_units_Z 2
_cell_length_a 7.0647(8)
_cell_length_b 12.0073(13)
_cell_length_c 8.1788(11)
_cell_measurement_reflns_used 25
_cell_measurement_temperature 120
_cell_measurement_theta_max 43.5
_cell_measurement_theta_min 21.1
_cell_volume 675.33(14)
_computing_cell_refinement 'CAD-4 EXPRESS'
_computing_data_collection 'CAD-4 EXPRESS (Enraf-Nonius, 1994)'
_computing_data_reduction 'XCAD4 (Harms & Wocadlo, 1995)'
_computing_molecular_graphics 'ORTEP-3 for Windows (Farrugia, 1997)'
_computing_publication_material SHELXL97
_computing_structure_refinement 'SHELXL97 (Sheldrick, 1997)'
_computing_structure_solution 'SIR97 (Altomare et al., 1997)'
_diffrn_ambient_temperature 120
_diffrn_measured_fraction_theta_full 1.000
_diffrn_measured_fraction_theta_max 1.00
_diffrn_measurement_device 'Enraf-Nonius CAD-4'
_diffrn_measurement_device_type \k-geometry
_diffrn_measurement_method \w/2\q
_diffrn_radiation_monochromator graphite
_diffrn_radiation_source 'fine-focus sealed tube'
_diffrn_radiation_type CuK\a
_diffrn_radiation_wavelength 1.54180
_diffrn_reflns_av_R_equivalents 0.037
_diffrn_reflns_av_sigmaI/netI 0.011
_diffrn_reflns_limit_h_max 8
_diffrn_reflns_limit_h_min -8
_diffrn_reflns_limit_k_max 15
_diffrn_reflns_limit_k_min -13
_diffrn_reflns_limit_l_max 0
_diffrn_reflns_limit_l_min -10
_diffrn_reflns_number 2686
_diffrn_reflns_theta_full 74.9
_diffrn_reflns_theta_max 74.9
_diffrn_reflns_theta_min 5.5
_diffrn_standards_decay_% 2.0
_diffrn_standards_interval_time 120
_diffrn_standards_number 3
_exptl_absorpt_coefficient_mu 0.763
_exptl_absorpt_correction_T_max 0.791
_exptl_absorpt_correction_T_min 0.757
_exptl_absorpt_correction_type '\y scan'
_exptl_absorpt_process_details '(North et al., 1968)'
_exptl_crystal_colour colorless
_exptl_crystal_density_diffrn 1.300
_exptl_crystal_density_method 'not measured'
_exptl_crystal_description prism
_exptl_crystal_F_000 284
_exptl_crystal_size_max 0.47
_exptl_crystal_size_mid 0.35
_exptl_crystal_size_min 0.32
_refine_diff_density_max 0.29
_refine_diff_density_min -0.21
_refine_ls_abs_structure_details 'Flack (1983); 944 Friedel pairs'
_refine_ls_abs_structure_Flack 0.1(2)
_refine_ls_extinction_coef 0.033(3)
_refine_ls_extinction_expression Fc^*^=kFc[1+0.001xFc^2^\l^3^/sin(2\q)]^-1/4^
_refine_ls_extinction_method SHELXL97
_refine_ls_goodness_of_fit_ref 1.097
_refine_ls_hydrogen_treatment constr
_refine_ls_matrix_type full
_refine_ls_number_parameters 176
_refine_ls_number_reflns 2400
_refine_ls_number_restraints 1
_refine_ls_restrained_S_all 1.097
_refine_ls_R_factor_all 0.037
_refine_ls_R_factor_gt 0.037
_refine_ls_shift/su_max <0.001
_refine_ls_shift/su_mean 0.000
_refine_ls_structure_factor_coef Fsqd
_refine_ls_weighting_details 'calc w = 1/[\s^2^(Fo^2^)+(0.0696P)^2^+0.3022P] where P = (Fo^2^+2Fc^2^)/3'
_refine_ls_weighting_scheme calc
_refine_ls_wR_factor_gt 0.109
_refine_ls_wR_factor_ref 0.109
_reflns_number_gt 2395
_reflns_number_total 2400
_reflns_threshold_expression I>2\s(I)
_cod_data_source_file om6096.cif
_cod_data_source_block I
_cod_original_sg_symbol_H-M 'P 21'
_cod_database_code 2201605
_cod_database_fobs_code 2201605

loop_
_symmetry_equiv_pos_as_xyz
'x, y, z'
'-x, y+1/2, -z'

loop_
_atom_site_label
_atom_site_fract_x
_atom_site_fract_y
_atom_site_fract_z
_atom_site_U_iso_or_equiv
_atom_site_adp_type
_atom_site_calc_flag
_atom_site_refinement_flags
_atom_site_occupancy
_atom_site_disorder_assembly
_atom_site_disorder_group
_atom_site_type_symbol
O1 0.1259(2) 0.07021(12) 0.3895(2) 0.0255(4) Uani d . 1 . . O
O2 0.5559(2) 0.46442(12) 0.82734(17) 0.0197(3) Uani d . 1 . . O
O3 0.6105(2) 0.41006(13) 1.09406(17) 0.0214(3) Uani d . 1 . . O
O4 0.44796(19) 0.29048(12) 0.34110(17) 0.0176(3) Uani d . 1 . . O
H4 0.5069 0.3184 0.2727 0.026 Uiso calc R 1 . . H
C1 0.2593(3) 0.34316(17) 0.3211(3) 0.0163(4) Uani d . 1 . . C
C2 0.1442(3) 0.31596(18) 0.1408(3) 0.0193(4) Uani d . 1 . . C
H2A 0.0194 0.3570 0.1129 0.023 Uiso calc R 1 . . H
H2B 0.2207 0.3345 0.0571 0.023 Uiso calc R 1 . . H
C3 0.1100(3) 0.18961(18) 0.1472(3) 0.0230(5) Uani d . 1 . . C
H3A -0.0219 0.1699 0.0822 0.028 Uiso calc R 1 . . H
H3B 0.2069 0.1483 0.1007 0.028 Uiso calc R 1 . . H
C4 0.1321(3) 0.16266(18) 0.3318(3) 0.0192(4) Uani d . 1 . . C
C5 0.1552(3) 0.27194(16) 0.4327(2) 0.0164(4) Uani d . 1 . . C
C6 0.2544(3) 0.25643(17) 0.6197(2) 0.0172(4) Uani d . 1 . . C
H6A 0.1785 0.2989 0.6864 0.021 Uiso calc R 1 . . H
H6B 0.2441 0.1767 0.6474 0.021 Uiso calc R 1 . . H
C7 0.4686(3) 0.29067(17) 0.6798(2) 0.0153(4) Uani d . 1 . . C
H7 0.5512 0.2439 0.6225 0.018 Uiso calc R 1 . . H
C8 0.5102(3) 0.41591(17) 0.6561(2) 0.0164(4) Uani d . 1 . . C
H8 0.6264 0.4230 0.6063 0.020 Uiso calc R 1 . . H
C9 0.3464(3) 0.48771(16) 0.5566(2) 0.0178(4) Uani d . 1 . . C
H9A 0.3835 0.5669 0.5769 0.021 Uiso calc R 1 . . H
H9B 0.2290 0.4749 0.6008 0.021 Uiso calc R 1 . . H
C10 0.2930(3) 0.46744(17) 0.3654(2) 0.0175(4) Uani d . 1 . . C
H10 0.4086 0.4907 0.3224 0.021 Uiso calc R 1 . . H
C11 0.5323(3) 0.27521(17) 0.8674(2) 0.0170(4) Uani d . 1 . . C
C12 0.5715(3) 0.38658(17) 0.9463(2) 0.0170(4) Uani d . 1 . . C
C13 0.5474(3) 0.18233(18) 0.9575(3) 0.0217(5) Uani d . 1 . . C
H13A 0.5844 0.1859 1.0766 0.026 Uiso calc R 1 . . H
H13B 0.5212 0.1123 0.9029 0.026 Uiso calc R 1 . . H
C14 0.1257(3) 0.54422(19) 0.2814(3) 0.0229(5) Uani d . 1 . . C
H14A 0.1026 0.5368 0.1591 0.034 Uiso calc R 1 . . H
H14B 0.1597 0.6216 0.3135 0.034 Uiso calc R 1 . . H
H14C 0.0076 0.5235 0.3178 0.034 Uiso calc R 1 . . H
C15 -0.0569(3) 0.30919(18) 0.4219(3) 0.0207(4) Uani d . 1 . . C
H15A -0.1269 0.3131 0.3038 0.031 Uiso calc R 1 . . H
H15B -0.0571 0.3827 0.4738 0.031 Uiso calc R 1 . . H
H15C -0.1211 0.2553 0.4813 0.031 Uiso calc R 1 . . H

loop_
_atom_site_aniso_label
_atom_site_aniso_U_11
_atom_site_aniso_U_22
_atom_site_aniso_U_33
_atom_site_aniso_U_12
_atom_site_aniso_U_13
_atom_site_aniso_U_23
O1 0.0275(8) 0.0174(8) 0.0336(9) -0.0010(6) 0.0115(6) -0.0004(6)
O2 0.0277(8) 0.0160(7) 0.0147(7) -0.0037(6) 0.0035(5) -0.0001(6)
O3 0.0273(8) 0.0215(7) 0.0151(7) -0.0002(6) 0.0040(6) -0.0013(6)
O4 0.0163(7) 0.0202(7) 0.0182(6) 0.0033(5) 0.0079(5) 0.0013(5)
C1 0.0168(9) 0.0174(10) 0.0159(9) 0.0024(8) 0.0062(7) 0.0001(7)
C2 0.0184(9) 0.0227(10) 0.0172(9) 0.0011(8) 0.0052(7) 0.0000(8)
C3 0.0239(10) 0.0222(11) 0.0219(10) 0.0004(9) 0.0031(8) -0.0067(8)
C4 0.0129(9) 0.0193(10) 0.0265(10) -0.0003(7) 0.0065(8) -0.0036(8)
C5 0.0169(9) 0.0149(10) 0.0183(9) 0.0003(7) 0.0062(7) -0.0001(8)
C6 0.0190(9) 0.0159(9) 0.0180(9) -0.0025(7) 0.0069(7) 0.0023(7)
C7 0.0166(9) 0.0141(9) 0.0165(9) 0.0002(7) 0.0067(7) 0.0012(7)
C8 0.0190(10) 0.0170(10) 0.0141(9) -0.0030(8) 0.0054(7) -0.0016(7)
C9 0.0236(10) 0.0128(10) 0.0180(9) 0.0000(8) 0.0070(8) -0.0002(7)
C10 0.0214(10) 0.0170(10) 0.0152(9) 0.0003(9) 0.0066(7) 0.0018(8)
C11 0.0153(9) 0.0182(10) 0.0188(9) 0.0018(7) 0.0064(7) -0.0007(8)
C12 0.0143(9) 0.0187(10) 0.0186(10) 0.0005(8) 0.0050(7) 0.0017(8)
C13 0.0307(11) 0.0184(10) 0.0168(10) 0.0017(9) 0.0073(8) 0.0005(8)
C14 0.0287(11) 0.0194(10) 0.0207(11) 0.0032(9) 0.0057(8) 0.0043(8)
C15 0.0194(10) 0.0218(11) 0.0223(10) 0.0007(8) 0.0076(8) 0.0018(8)

loop_
_atom_type_symbol
_atom_type_description
_atom_type_scat_dispersion_real
_atom_type_scat_dispersion_imag
_atom_type_scat_source
C C 0.0181 0.0091 'International Tables Vol C Tables 4.2.6.8 and 6.1.1.4'
H H 0.0000 0.0000 'International Tables Vol C Tables 4.2.6.8 and 6.1.1.4'
O O 0.0492 0.0322 'International Tables Vol C Tables 4.2.6.8 and 6.1.1.4'

loop_
_geom_angle_atom_site_label_1
_geom_angle_atom_site_label_2
_geom_angle_atom_site_label_3
_geom_angle
C12 O2 C8 112.15(16)
C1 O4 H4 109.5
O4 C1 C10 107.91(16)
O4 C1 C2 106.51(16)
C10 C1 C2 116.58(16)
O4 C1 C5 103.90(15)
C10 C1 C5 117.62(16)
C2 C1 C5 103.15(16)
C3 C2 C1 103.17(16)
C3 C2 H2A 111.1
C1 C2 H2A 111.1
C3 C2 H2B 111.1
C1 C2 H2B 111.1
H2A C2 H2B 109.1
C4 C3 C2 105.27(17)
C4 C3 H3A 110.7
C2 C3 H3A 110.7
C4 C3 H3B 110.7
C2 C3 H3B 110.7
H3A C3 H3B 108.8
O1 C4 C3 125.37(19)
O1 C4 C5 125.57(19)
C3 C4 C5 109.02(17)
C4 C5 C6 113.42(17)
C4 C5 C15 103.52(16)
C6 C5 C15 107.82(16)
C4 C5 C1 99.24(15)
C6 C5 C1 118.74(16)
C15 C5 C1 112.96(16)
C7 C6 C5 118.45(16)
C7 C6 H6A 107.7
C5 C6 H6A 107.7
C7 C6 H6B 107.7
C5 C6 H6B 107.7
H6A C6 H6B 107.1
C11 C7 C6 109.59(15)
C11 C7 C8 103.03(15)
C6 C7 C8 114.82(16)
C11 C7 H7 109.7
C6 C7 H7 109.7
C8 C7 H7 109.7
O2 C8 C9 104.89(15)
O2 C8 C7 105.60(14)
C9 C8 C7 118.25(16)
O2 C8 H8 109.2
C9 C8 H8 109.2
C7 C8 H8 109.2
C8 C9 C10 115.63(16)
C8 C9 H9A 108.4
C10 C9 H9A 108.4
C8 C9 H9B 108.4
C10 C9 H9B 108.4
H9A C9 H9B 107.4
C14 C10 C1 114.56(17)
C14 C10 C9 110.14(16)
C1 C10 C9 112.32(15)
C14 C10 H10 106.4
C1 C10 H10 106.4
C9 C10 H10 106.4
C13 C11 C12 122.19(18)
C13 C11 C7 129.46(19)
C12 C11 C7 108.30(17)
O3 C12 O2 121.79(19)
O3 C12 C11 128.44(18)
O2 C12 C11 109.77(17)
C11 C13 H13A 120.0
C11 C13 H13B 120.0
H13A C13 H13B 120.0
C10 C14 H14A 109.5
C10 C14 H14B 109.5
H14A C14 H14B 109.5
C10 C14 H14C 109.5
H14A C14 H14C 109.5
H14B C14 H14C 109.5
C5 C15 H15A 109.5
C5 C15 H15B 109.5
H15A C15 H15B 109.5
C5 C15 H15C 109.5
H15A C15 H15C 109.5
H15B C15 H15C 109.5

loop_
_geom_bond_atom_site_label_1
_geom_bond_atom_site_label_2
_geom_bond_site_symmetry_2
_geom_bond_distance
_geom_bond_publ_flag
O1 C4 . 1.211(3) y
O2 C12 . 1.335(2) ?
O2 C8 . 1.483(2) ?
O3 C12 . 1.210(3) y
O4 C1 . 1.450(2) y
O4 H4 . 0.8400 ?
C1 C10 . 1.541(3) ?
C1 C2 . 1.547(3) ?
C1 C5 . 1.553(3) ?
C2 C3 . 1.539(3) ?
C2 H2A . 0.9900 ?
C2 H2B . 0.9900 ?
C3 C4 . 1.516(3) ?
C3 H3A . 0.9900 ?
C3 H3B . 0.9900 ?
C4 C5 . 1.539(3) ?
C5 C6 . 1.541(3) ?
C5 C15 . 1.547(3) ?
C6 C7 . 1.536(3) ?
C6 H6A . 0.9900 ?
C6 H6B . 0.9900 ?
C7 C11 . 1.508(3) ?
C7 C8 . 1.553(3) ?
C7 H7 . 1.0000 ?
C8 C9 . 1.521(3) ?
C8 H8 . 1.0000 ?
C9 C10 . 1.542(3) ?
C9 H9A . 0.9900 ?
C9 H9B . 0.9900 ?
C10 C14 . 1.532(3) ?
C10 H10 . 1.0000 ?
C11 C13 . 1.328(3) y
C11 C12 . 1.483(3) ?
C13 H13A . 0.9500 ?
C13 H13B . 0.9500 ?
C14 H14A . 0.9800 ?
C14 H14B . 0.9800 ?
C14 H14C . 0.9800 ?
C15 H15A . 0.9800 ?
C15 H15B . 0.9800 ?
C15 H15C . 0.9800 ?

loop_
_geom_hbond_atom_site_label_D
_geom_hbond_atom_site_label_H
_geom_hbond_atom_site_label_A
_geom_hbond_site_symmetry_A
_geom_hbond_distance_DH
_geom_hbond_distance_HA
_geom_hbond_distance_DA
_geom_hbond_angle_DHA
O4 H4 O3 1_554 0.84 2.09 2.920(2) 169

loop_
_geom_torsion_atom_site_label_1
_geom_torsion_atom_site_label_2
_geom_torsion_atom_site_label_3
_geom_torsion_atom_site_label_4
_geom_torsion
_geom_torsion_publ_flag
O4 C1 C2 C3 67.90(19) ?
C10 C1 C2 C3 -171.64(16) ?
C5 C1 C2 C3 -41.16(18) y
C1 C2 C3 C4 21.2(2) y
C2 C3 C4 O1 -175.83(19) ?
C2 C3 C4 C5 6.5(2) y
O1 C4 C5 C6 24.4(3) ?
C3 C4 C5 C6 -157.95(16) ?
O1 C4 C5 C15 -92.2(2) ?
C3 C4 C5 C15 85.49(18) ?
O1 C4 C5 C1 151.3(2) ?
C3 C4 C5 C1 -30.98(19) y
O4 C1 C5 C4 -67.40(17) ?
C10 C1 C5 C4 173.47(17) ?
C2 C1 C5 C4 43.62(17) y
O4 C1 C5 C6 55.9(2) ?
C10 C1 C5 C6 -63.3(2) y
C2 C1 C5 C6 166.88(17) ?
O4 C1 C5 C15 -176.43(15) ?
C10 C1 C5 C15 64.4(2) ?
C2 C1 C5 C15 -65.42(19) ?
C4 C5 C6 C7 103.4(2) ?
C15 C5 C6 C7 -142.64(18) ?
C1 C5 C6 C7 -12.6(3) y
C5 C6 C7 C11 176.51(17) ?
C5 C6 C7 C8 61.2(2) y
C12 O2 C8 C9 133.44(16) ?
C12 O2 C8 C7 7.79(19) y
C11 C7 C8 O2 -10.39(18) y
C6 C7 C8 O2 108.70(17) ?
C11 C7 C8 C9 -127.32(17) ?
C6 C7 C8 C9 -8.2(2) y
O2 C8 C9 C10 170.29(15) ?
C7 C8 C9 C10 -72.4(2) y
O4 C1 C10 C14 154.32(16) ?
C2 C1 C10 C14 34.6(2) ?
C5 C1 C10 C14 -88.7(2) ?
O4 C1 C10 C9 -79.04(19) ?
C2 C1 C10 C9 161.24(16) ?
C5 C1 C10 C9 38.0(2) y
C8 C9 C10 C14 179.53(17) ?
C8 C9 C10 C1 50.5(2) y
C6 C7 C11 C13 64.6(3) ?
C8 C7 C11 C13 -172.8(2) ?
C6 C7 C11 C12 -112.87(18) ?
C8 C7 C11 C12 9.80(19) y
C8 O2 C12 O3 179.17(18) ?
C8 O2 C12 C11 -1.5(2) y
C13 C11 C12 O3 -4.1(3) ?
C7 C11 C12 O3 173.60(19) ?
C13 C11 C12 O2 176.69(19) ?
C7 C11 C12 O2 -5.6(2) y

loop_
_cod_related_entry_id
_cod_related_entry_database
_cod_related_entry_code
1 ChemSpider 24731681
